data_4506450
loop_
_publ_author_name
'Liao, Sheng-Yun'
'Gu, Wen'
'Yang, Lin-Yan'
'Li, Tian-Hao'
'Tian, Jin-Lei'
'Wang, Li'
'Zhang, Ming'
'Liu, Xin'

_publ_section_title
;
 Series of Novel 3D Heterometallic Frameworks Based on the Co(II)
 Coordination Chains and Ln(III) Coordination Layers
;
_journal_issue 8
_journal_name_full 'Crystal Growth &amp; Design'
_journal_page_first 3927
_journal_paper_doi 10.1021/cg300326e
_journal_volume 12
_journal_year 2012
_chemical_formula_sum 'C40 H28 Co Dy2 N12 O20'
_chemical_formula_weight 1380.67
_chemical_name_systematic
; 
 ? 
;
_space_group_IT_number 2
_symmetry_cell_setting triclinic
_symmetry_space_group_name_Hall '-P 1'
_symmetry_space_group_name_H-M 'P -1'
_atom_sites_solution_hydrogens geom
_atom_sites_solution_primary direct
_atom_sites_solution_secondary difmap
_audit_creation_method SHELXL-97
_cell_angle_alpha 83.704(6)
_cell_angle_beta 84.801(6)
_cell_angle_gamma 62.206(5)
_cell_formula_units_Z 1
_cell_length_a 9.237(3)
_cell_length_b 10.667(3)
_cell_length_c 12.665(4)
_cell_measurement_temperature 293(2)
_cell_measurement_theta_max 54.96441
_cell_measurement_theta_min 6.070995
_cell_volume 1096.2(6)
_computing_structure_refinement 'SHELXL-97 (Sheldrick, 1997)'
_computing_structure_solution 'SHELXS-97 (Sheldrick, 1990)'
_diffrn_ambient_temperature 293(2)
_diffrn_measured_fraction_theta_full 0.996
_diffrn_measured_fraction_theta_max 0.996
_diffrn_radiation_monochromator graphite
_diffrn_radiation_source 'fine-focus sealed tube'
_diffrn_radiation_type MoK\a
_diffrn_radiation_wavelength 0.71075
_diffrn_reflns_av_R_equivalents 0.0380
_diffrn_reflns_av_sigmaI/netI 0.0587
_diffrn_reflns_limit_h_max 10
_diffrn_reflns_limit_h_min -10
_diffrn_reflns_limit_k_max 12
_diffrn_reflns_limit_k_min -12
_diffrn_reflns_limit_l_max 14
_diffrn_reflns_limit_l_min -15
_diffrn_reflns_number 6675
_diffrn_reflns_theta_full 25.01
_diffrn_reflns_theta_max 25.01
_diffrn_reflns_theta_min 3.04
_exptl_absorpt_coefficient_mu 3.847
_exptl_absorpt_correction_T_max 1.0000
_exptl_absorpt_correction_T_min 0.6242
_exptl_absorpt_correction_type multi-scan
_exptl_crystal_colour red
_exptl_crystal_density_diffrn 2.091
_exptl_crystal_density_method 'not measured'
_exptl_crystal_description block
_exptl_crystal_F_000 671
_exptl_crystal_size_max 0.20
_exptl_crystal_size_mid 0.15
_exptl_crystal_size_min 0.12
_refine_diff_density_max 1.404
_refine_diff_density_min -1.691
_refine_diff_density_rms 0.279
_refine_ls_extinction_method none
_refine_ls_goodness_of_fit_ref 1.147
_refine_ls_hydrogen_treatment mixed
_refine_ls_matrix_type full
_refine_ls_number_parameters 352
_refine_ls_number_reflns 3847
_refine_ls_number_restraints 8
_refine_ls_restrained_S_all 1.145
_refine_ls_R_factor_all 0.0406
_refine_ls_R_factor_gt 0.0336
_refine_ls_shift/su_max 0.001
_refine_ls_shift/su_mean 0.000
_refine_ls_structure_factor_coef Fsqd
_refine_ls_weighting_details 'calc w=1/[\s^2^(Fo^2^)+(0.0535P)^2^+0.0000P] where P=(Fo^2^+2Fc^2^)/3'
_refine_ls_weighting_scheme calc
_refine_ls_wR_factor_gt 0.0786
_refine_ls_wR_factor_ref 0.1011
_reflns_number_gt 3503
_reflns_number_total 3847
_reflns_threshold_expression >2sigma(I)
_cod_data_source_file cg300326e_si_010.cif
_cod_data_source_block co-dy
_cod_original_sg_symbol_H-M P-1
_cod_database_code 4506450

loop_
_symmetry_equiv_pos_as_xyz
'x, y, z'
'-x, -y, -z'

loop_
_atom_site_label
_atom_site_type_symbol
_atom_site_fract_x
_atom_site_fract_y
_atom_site_fract_z
_atom_site_U_iso_or_equiv
_atom_site_adp_type
_atom_site_occupancy
_atom_site_symmetry_multiplicity
_atom_site_calc_flag
_atom_site_refinement_flags
Dy1 Dy 0.77513(3) -0.04831(3) 1.01607(2) 0.01356(12) Uani 1 1 d D
Co1 Co 1.0000 -0.5000 0.5000 0.0197(3) Uani 1 2 d S
O6 O 0.2658(5) 0.2480(5) 0.9312(4) 0.0229(10) Uani 1 1 d .
O5 O 0.5311(5) 0.1361(5) 0.9586(3) 0.0235(10) Uani 1 1 d .
O3 O 0.7972(6) -0.3095(5) 0.4867(3) 0.0271(11) Uani 1 1 d .
C18 C 0.7604(8) -0.1907(7) 0.4361(5) 0.0234(15) Uani 1 1 d .
O7 O 0.0134(5) 0.7626(5) 0.9520(4) 0.0234(10) Uani 1 1 d .
O2 O 0.8369(5) 0.0359(5) 0.8367(3) 0.0213(10) Uani 1 1 d .
C4 C 0.7358(8) 0.0519(7) 0.4520(5) 0.0227(15) Uani 1 1 d .
H4 H 0.7278 0.0706 0.3787 0.027 Uiso 1 1 calc R
N4 N 0.7137(6) 0.5087(5) 0.7880(4) 0.0179(11) Uani 1 1 d .
N6 N 0.9008(7) 0.4821(6) 0.6663(4) 0.0251(13) Uani 1 1 d .
C19 C 0.4044(8) 0.2438(7) 0.9293(4) 0.0168(13) Uani 1 1 d .
N1 N 0.7527(7) 0.2724(6) 0.4651(4) 0.0255(13) Uani 1 1 d .
N2 N 0.8791(7) 0.2915(6) 0.4896(4) 0.0255(13) Uani 1 1 d .
O4 O 0.7436(7) -0.1670(5) 0.3376(3) 0.0366(13) Uani 1 1 d .
C12 C 0.5612(7) 0.3785(7) 0.8551(4) 0.0160(13) Uani 1 1 d .
H12 H 0.6541 0.2933 0.8431 0.019 Uiso 1 1 calc R
C14 C 0.7071(9) 0.4803(8) 0.3980(6) 0.0319(17) Uani 1 1 d .
H14 H 0.6607 0.5707 0.3630 0.038 Uiso 1 1 calc R
C2 C 0.7454(8) -0.0951(7) 0.6120(5) 0.0210(14) Uani 1 1 d .
H2 H 0.7410 -0.1750 0.6464 0.025 Uiso 1 1 calc R
O1 O 0.7192(5) -0.1035(5) 0.8428(3) 0.0198(10) Uani 1 1 d .
C5 C 0.7436(9) 0.1470(8) 0.5120(5) 0.0246(15) Uani 1 1 d .
C3 C 0.7396(8) -0.0731(7) 0.5004(5) 0.0193(14) Uani 1 1 d .
O10 O 0.9501(6) -0.1507(5) 1.1664(4) 0.0289(11) Uani 1 1 d D
C16 C 0.9259(9) 0.5406(9) 0.7476(5) 0.037(2) Uani 1 1 d .
H16 H 1.0120 0.5621 0.7510 0.044 Uiso 1 1 calc R
N5 N 0.7712(7) 0.4621(7) 0.6901(4) 0.0299(14) Uani 1 1 d .
O9 O 0.6037(5) 0.0276(5) 1.1749(3) 0.0229(10) Uani 1 1 d D
C6 C 0.7579(9) 0.1236(8) 0.6221(5) 0.0260(16) Uani 1 1 d .
H6 H 0.7672 0.1883 0.6610 0.031 Uiso 1 1 calc R
C17 C 0.7727(7) -0.0253(7) 0.7908(5) 0.0159(13) Uani 1 1 d .
O8 O 0.1696(5) 0.8714(5) 0.9472(3) 0.0249(10) Uani 1 1 d .
C9 C 0.2905(7) 0.6332(6) 0.8985(4) 0.0146(12) Uani 1 1 d .
C20 C 0.1469(7) 0.7669(6) 0.9349(4) 0.0152(13) Uani 1 1 d .
C10 C 0.4340(7) 0.6345(6) 0.8589(4) 0.0171(13) Uani 1 1 d .
H10 H 0.4422 0.7188 0.8491 0.020 Uiso 1 1 calc R
C11 C 0.5664(7) 0.5057(7) 0.8338(4) 0.0156(13) Uani 1 1 d .
C13 C 0.6428(9) 0.3878(8) 0.4085(5) 0.0305(17) Uani 1 1 d .
H13 H 0.5453 0.4009 0.3827 0.037 Uiso 1 1 calc R
C8 C 0.2785(7) 0.5066(6) 0.9113(4) 0.0156(13) Uani 1 1 d .
H8 H 0.1781 0.5084 0.9310 0.019 Uiso 1 1 calc R
C1 C 0.7578(8) 0.0020(7) 0.6714(5) 0.0209(14) Uani 1 1 d .
C7 C 0.4151(7) 0.3788(7) 0.8948(4) 0.0156(13) Uani 1 1 d .
C15 C 0.8053(9) 0.5626(9) 0.8233(5) 0.0348(19) Uani 1 1 d .
H15 H 0.7888 0.6058 0.8863 0.042 Uiso 1 1 calc R
N3 N 0.8512(7) 0.4176(6) 0.4478(4) 0.0236(12) Uani 1 1 d .
H10A H 0.901(4) -0.154(6) 1.226(2) 0.035 Uiso 1 1 d D
H10B H 1.033(5) -0.230(4) 1.158(3) 0.035 Uiso 1 1 d D
H9A H 0.5003(16) 0.060(7) 1.177(2) 0.035 Uiso 1 1 d D
H9B H 0.639(3) -0.005(7) 1.2366(13) 0.035 Uiso 1 1 d D

loop_
_atom_site_aniso_label
_atom_site_aniso_U_11
_atom_site_aniso_U_22
_atom_site_aniso_U_33
_atom_site_aniso_U_23
_atom_site_aniso_U_13
_atom_site_aniso_U_12
Dy1 0.01445(17) 0.00681(18) 0.01762(18) -0.00048(11) 0.00036(11) -0.00367(13)
Co1 0.0257(7) 0.0141(7) 0.0197(6) -0.0008(5) 0.0031(5) -0.0104(6)
O6 0.018(2) 0.010(2) 0.038(3) 0.0003(19) 0.002(2) -0.005(2)
O5 0.018(2) 0.009(2) 0.031(2) 0.0018(19) -0.001(2) 0.003(2)
O3 0.036(3) 0.016(3) 0.027(2) -0.003(2) 0.000(2) -0.010(2)
C18 0.030(4) 0.017(4) 0.024(3) -0.002(3) 0.000(3) -0.012(3)
O7 0.011(2) 0.015(3) 0.040(3) -0.005(2) 0.007(2) -0.0035(19)
O2 0.022(2) 0.023(3) 0.018(2) -0.0014(19) 0.0035(18) -0.011(2)
C4 0.032(4) 0.018(4) 0.016(3) 0.001(3) -0.002(3) -0.011(3)
N4 0.017(3) 0.014(3) 0.019(3) 0.000(2) 0.004(2) -0.006(2)
N6 0.020(3) 0.026(4) 0.026(3) -0.007(2) 0.009(2) -0.009(3)
C19 0.025(3) 0.012(4) 0.015(3) 0.002(2) 0.002(3) -0.011(3)
N1 0.038(3) 0.024(4) 0.020(3) 0.004(2) -0.005(3) -0.020(3)
N2 0.032(3) 0.018(3) 0.032(3) -0.001(2) 0.000(3) -0.017(3)
O4 0.059(4) 0.026(3) 0.020(2) -0.003(2) -0.008(2) -0.015(3)
C12 0.012(3) 0.012(3) 0.019(3) -0.002(2) 0.002(2) -0.001(3)
C14 0.037(4) 0.018(4) 0.040(4) 0.008(3) -0.010(3) -0.014(4)
C2 0.023(3) 0.017(4) 0.020(3) 0.005(3) -0.002(3) -0.009(3)
O1 0.025(2) 0.013(3) 0.020(2) -0.0033(18) 0.0030(19) -0.008(2)
C5 0.035(4) 0.022(4) 0.025(3) 0.006(3) -0.006(3) -0.020(3)
C3 0.022(3) 0.014(4) 0.021(3) -0.005(3) 0.001(3) -0.008(3)
O10 0.027(3) 0.027(3) 0.030(2) 0.007(2) -0.005(2) -0.011(2)
C16 0.034(4) 0.064(6) 0.030(4) 0.002(4) -0.003(3) -0.039(4)
N5 0.028(3) 0.040(4) 0.027(3) -0.014(3) 0.009(3) -0.020(3)
O9 0.021(2) 0.024(3) 0.021(2) 0.001(2) -0.0004(19) -0.010(2)
C6 0.038(4) 0.024(4) 0.020(3) -0.003(3) 0.000(3) -0.018(3)
C17 0.015(3) 0.015(4) 0.018(3) -0.005(3) 0.000(2) -0.006(3)
O8 0.026(2) 0.012(3) 0.035(3) -0.004(2) -0.001(2) -0.007(2)
C9 0.016(3) 0.010(3) 0.017(3) -0.002(2) -0.003(2) -0.004(3)
C20 0.018(3) 0.007(3) 0.016(3) -0.005(2) 0.001(2) -0.001(3)
C10 0.024(3) 0.005(3) 0.019(3) -0.002(2) 0.005(3) -0.005(3)
C11 0.017(3) 0.014(4) 0.014(3) 0.000(2) 0.003(2) -0.006(3)
C13 0.042(4) 0.025(4) 0.031(4) 0.009(3) -0.014(3) -0.020(4)
C8 0.014(3) 0.015(4) 0.015(3) 0.002(2) -0.002(2) -0.004(3)
C1 0.028(4) 0.020(4) 0.017(3) 0.000(3) -0.003(3) -0.013(3)
C7 0.016(3) 0.013(3) 0.014(3) -0.002(2) 0.000(2) -0.004(3)
C15 0.038(4) 0.052(6) 0.023(4) -0.011(3) 0.008(3) -0.028(4)
N3 0.030(3) 0.020(3) 0.024(3) -0.001(2) 0.002(2) -0.014(3)

loop_
_atom_type_symbol
_atom_type_description
_atom_type_scat_dispersion_real
_atom_type_scat_dispersion_imag
_atom_type_scat_source
C C 0.0033 0.0016 'International Tables Vol C Tables 4.2.6.8 and 6.1.1.4'
H H 0.0000 0.0000 'International Tables Vol C Tables 4.2.6.8 and 6.1.1.4'
Co Co 0.3494 0.9721 'International Tables Vol C Tables 4.2.6.8 and 6.1.1.4'
Dy Dy -0.1892 4.4098 'International Tables Vol C Tables 4.2.6.8 and 6.1.1.4'
N N 0.0061 0.0033 'International Tables Vol C Tables 4.2.6.8 and 6.1.1.4'
O O 0.0106 0.0060 'International Tables Vol C Tables 4.2.6.8 and 6.1.1.4'

loop_
_geom_angle_atom_site_label_1
_geom_angle_atom_site_label_2
_geom_angle_atom_site_label_3
_geom_angle
_geom_angle_site_symmetry_1
_geom_angle_site_symmetry_3
O8 Dy1 O5 84.22(16) 2_667 .
O8 Dy1 O7 110.02(15) 2_667 1_645
O5 Dy1 O7 140.97(16) . 1_645
O8 Dy1 O6 151.55(16) 2_667 2_657
O5 Dy1 O6 108.59(15) . 2_657
O7 Dy1 O6 76.36(15) 1_645 2_657
O8 Dy1 O9 80.14(16) 2_667 .
O5 Dy1 O9 74.79(15) . .
O7 Dy1 O9 141.93(15) 1_645 .
O6 Dy1 O9 79.06(16) 2_657 .
O8 Dy1 O10 76.32(16) 2_667 .
O5 Dy1 O10 144.25(16) . .
O7 Dy1 O10 74.56(16) 1_645 .
O6 Dy1 O10 79.04(16) 2_657 .
O9 Dy1 O10 72.54(15) . .
O8 Dy1 O2 78.26(15) 2_667 .
O5 Dy1 O2 73.93(15) . .
O7 Dy1 O2 73.89(15) 1_645 .
O6 Dy1 O2 129.19(15) 2_657 .
O9 Dy1 O2 143.39(15) . .
O10 Dy1 O2 129.06(15) . .
O8 Dy1 O1 129.43(15) 2_667 .
O5 Dy1 O1 71.70(15) . .
O7 Dy1 O1 71.45(15) 1_645 .
O6 Dy1 O1 79.02(15) 2_657 .
O9 Dy1 O1 131.05(14) . .
O10 Dy1 O1 142.94(16) . .
O2 Dy1 O1 52.85(14) . .
O8 Dy1 C17 103.86(17) 2_667 .
O5 Dy1 C17 69.64(16) . .
O7 Dy1 C17 71.66(17) 1_645 .
O6 Dy1 C17 104.42(16) 2_657 .
O9 Dy1 C17 143.47(16) . .
O10 Dy1 C17 143.98(17) . .
O2 Dy1 C17 26.64(15) . .
O1 Dy1 C17 26.26(15) . .
O3 Co1 O3 180.0(2) 2_746 .
O3 Co1 N3 94.9(2) 2_746 1_545
O3 Co1 N3 85.1(2) . 1_545
O3 Co1 N3 85.1(2) 2_746 2_756
O3 Co1 N3 94.9(2) . 2_756
N3 Co1 N3 180.00(17) 1_545 2_756
O3 Co1 N6 95.07(19) 2_746 1_545
O3 Co1 N6 84.93(19) . 1_545
N3 Co1 N6 88.4(2) 1_545 1_545
N3 Co1 N6 91.6(2) 2_756 1_545
O3 Co1 N6 84.93(19) 2_746 2_756
O3 Co1 N6 95.07(19) . 2_756
N3 Co1 N6 91.6(2) 1_545 2_756
N3 Co1 N6 88.4(2) 2_756 2_756
N6 Co1 N6 180.000(1) 1_545 2_756
C19 O6 Dy1 122.5(4) . 2_657
C19 O5 Dy1 174.4(4) . .
C18 O3 Co1 136.1(4) . .
O4 C18 O3 124.6(6) . .
O4 C18 C3 119.3(6) . .
O3 C18 C3 116.1(6) . .
C20 O7 Dy1 122.9(4) . 1_465
C17 O2 Dy1 93.1(3) . .
C5 C4 C3 120.0(6) . .
C15 N4 N5 109.8(5) . .
C15 N4 C11 130.3(5) . .
N5 N4 C11 119.6(5) . .
N5 N6 C16 109.1(5) . .
N5 N6 Co1 124.3(4) . 1_565
C16 N6 Co1 122.6(4) . 1_565
O5 C19 O6 123.7(5) . .
O5 C19 C7 118.6(5) . .
O6 C19 C7 117.6(5) . .
N2 N1 C13 111.3(6) . .
N2 N1 C5 117.6(5) . .
C13 N1 C5 130.6(6) . .
N3 N2 N1 106.1(5) . .
C11 C12 C7 119.3(6) . .
N3 C14 C13 107.9(6) . .
C1 C2 C3 120.5(6) . .
C17 O1 Dy1 92.5(3) . .
C4 C5 C6 122.5(6) . .
C4 C5 N1 122.2(6) . .
C6 C5 N1 115.2(6) . .
C4 C3 C2 118.3(6) . .
C4 C3 C18 121.3(6) . .
C2 C3 C18 119.9(6) . .
N6 C16 C15 108.7(6) . .
N6 N5 N4 106.9(5) . .
C1 C6 C5 118.1(6) . .
O1 C17 O2 121.3(5) . .
O1 C17 C1 120.5(5) . .
O2 C17 C1 118.2(5) . .
O1 C17 Dy1 61.2(3) . .
O2 C17 Dy1 60.2(3) . .
C1 C17 Dy1 174.2(4) . .
C20 O8 Dy1 174.3(4) . 2_667
C10 C9 C8 120.7(5) . .
C10 C9 C20 120.6(5) . .
C8 C9 C20 118.6(5) . .
O8 C20 O7 125.3(6) . .
O8 C20 C9 118.6(5) . .
O7 C20 C9 116.1(5) . .
C9 C10 C11 117.9(6) . .
C12 C11 C10 122.0(5) . .
C12 C11 N4 120.3(5) . .
C10 C11 N4 117.6(5) . .
N1 C13 C14 104.5(6) . .
C7 C8 C9 120.2(5) . .
C6 C1 C2 120.5(6) . .
C6 C1 C17 119.0(6) . .
C2 C1 C17 120.5(6) . .
C8 C7 C12 119.4(6) . .
C8 C7 C19 118.2(5) . .
C12 C7 C19 122.2(5) . .
N4 C15 C16 105.3(6) . .
N2 N3 C14 110.1(5) . .
N2 N3 Co1 115.6(4) . 1_565
C14 N3 Co1 132.3(5) . 1_565

loop_
_geom_bond_atom_site_label_1
_geom_bond_atom_site_label_2
_geom_bond_distance
_geom_bond_site_symmetry_2
Dy1 O8 2.275(4) 2_667
Dy1 O5 2.308(4) .
Dy1 O7 2.338(4) 1_645
Dy1 O6 2.350(4) 2_657
Dy1 O9 2.407(4) .
Dy1 O10 2.426(5) .
Dy1 O2 2.467(4) .
Dy1 O1 2.490(4) .
Dy1 C17 2.838(6) .
Co1 O3 2.025(5) 2_746
Co1 O3 2.025(5) .
Co1 N3 2.126(5) 1_545
Co1 N3 2.126(5) 2_756
Co1 N6 2.245(5) 1_545
Co1 N6 2.245(5) 2_756
O6 C19 1.258(7) .
O6 Dy1 2.350(4) 2_657
O5 C19 1.249(7) .
O3 C18 1.262(8) .
C18 O4 1.255(8) .
C18 C3 1.499(9) .
O7 C20 1.254(7) .
O7 Dy1 2.338(4) 1_465
O2 C17 1.274(7) .
C4 C5 1.364(9) .
C4 C3 1.391(9) .
N4 C15 1.352(8) .
N4 N5 1.354(7) .
N4 C11 1.443(7) .
N6 N5 1.314(7) .
N6 C16 1.350(9) .
N6 Co1 2.245(5) 1_565
C19 C7 1.504(8) .
N1 N2 1.343(7) .
N1 C13 1.353(9) .
N1 C5 1.439(8) .
N2 N3 1.304(8) .
C12 C11 1.376(8) .
C12 C7 1.396(8) .
C14 N3 1.358(9) .
C14 C13 1.360(10) .
C2 C1 1.396(9) .
C2 C3 1.409(8) .
O1 C17 1.257(7) .
C5 C6 1.397(9) .
C16 C15 1.352(9) .
C6 C1 1.377(9) .
C17 C1 1.515(8) .
O8 C20 1.254(7) .
O8 Dy1 2.275(4) 2_667
C9 C10 1.380(8) .
C9 C8 1.397(8) .
C9 C20 1.508(8) .
C10 C11 1.394(8) .
C8 C7 1.380(8) .
N3 Co1 2.126(5) 1_565

loop_
_geom_hbond_atom_site_label_D
_geom_hbond_atom_site_label_H
_geom_hbond_atom_site_label_A
_geom_hbond_distance_DH
_geom_hbond_distance_HA
_geom_hbond_distance_DA
_geom_hbond_angle_DHA
_geom_hbond_site_symmetry_A
O9 H9B O4 0.847(10) 1.94(4) 2.695(6) 149(7) 1_556
O9 H9A O1 0.849(10) 1.893(18) 2.726(6) 167(6) 2_657
